data_2311698
loop_
_publ_author_name
'Wijethunga, Tharanga K.'
'\/Dakovi\'c, Marijana'
'Desper, John'
'Aaker\"oy, Christer B'

_publ_section_title
;
 A new tecton with parallel halogen-bond donors: a path to supramolecular
 rectangles.
;
_journal_coeditor_code AO5017
_journal_issue 'Pt 2'
_journal_name_full 'Acta crystallographica Section B, Structural science, crystal engineering and materials'
_journal_page_first 163
_journal_page_last 167
_journal_paper_doi 10.1107/S2052520616016450
_journal_volume 73
_journal_year 2017
_chemical_formula_moiety
;
(C18 H8 I2) (C10 H8 N2 O)2
;
_chemical_formula_sum 'C38 H24 I2 N4 O2'
_chemical_formula_weight 822.41
_chemical_name_systematic
;
TW-10-45 1,8-di(iodoethynyl)anthracene, (4,4'-bipyridyl-1-oxide)2
;
_space_group_crystal_system triclinic
_space_group_IT_number 2
_space_group_name_Hall '-P 1'
_space_group_name_H-M_alt 'P -1'
_atom_sites_solution_hydrogens geom
_audit_creation_method SHELXL-2013
_cell_angle_alpha 85.600(5)
_cell_angle_beta 80.043(5)
_cell_angle_gamma 68.603(5)
_cell_formula_units_Z 2
_cell_length_a 9.6027(18)
_cell_length_b 10.0523(19)
_cell_length_c 18.021(4)
_cell_measurement_reflns_used 9981
_cell_measurement_temperature 120(2)
_cell_measurement_theta_max 32.58
_cell_measurement_theta_min 2.30
_cell_volume 1595.1(6)
_computing_cell_refinement 'Bruker SAINT'
_computing_data_collection 'Bruker APEX2'
_computing_data_reduction 'Bruker SAINT'
_computing_molecular_graphics 'Bruker SHELXTL'
_computing_publication_material 'Bruker SHELXTL'
_computing_structure_refinement 'SHELXL-2013 (Sheldrick, 2013)'
_computing_structure_solution 'SHELXS-97 (Sheldrick 2008)'
_diffrn_ambient_temperature 120(2)
_diffrn_measured_fraction_theta_full 0.997
_diffrn_measured_fraction_theta_max 0.932
_diffrn_measurement_device_type 'Bruker APEX-II CCD'
_diffrn_measurement_method '\f and \w scans'
_diffrn_radiation_type MoK\a
_diffrn_radiation_wavelength 0.71073
_diffrn_reflns_av_R_equivalents 0.0362
_diffrn_reflns_limit_h_max 14
_diffrn_reflns_limit_h_min -14
_diffrn_reflns_limit_k_max 14
_diffrn_reflns_limit_k_min -15
_diffrn_reflns_limit_l_max 26
_diffrn_reflns_limit_l_min -26
_diffrn_reflns_number 45988
_diffrn_reflns_theta_full 30.000
_diffrn_reflns_theta_max 32.663
_diffrn_reflns_theta_min 2.176
_exptl_absorpt_coefficient_mu 2.013
_exptl_absorpt_correction_T_max 0.766
_exptl_absorpt_correction_T_min 0.592
_exptl_absorpt_correction_type multi-scan
_exptl_absorpt_process_details SADABS
_exptl_crystal_colour orange
_exptl_crystal_density_diffrn 1.712
_exptl_crystal_description prism
_exptl_crystal_F_000 804
_exptl_crystal_size_max 0.300
_exptl_crystal_size_mid 0.240
_exptl_crystal_size_min 0.140
_refine_diff_density_max 1.946
_refine_diff_density_min -1.383
_refine_ls_extinction_method none
_refine_ls_goodness_of_fit_ref 1.129
_refine_ls_hydrogen_treatment constr
_refine_ls_matrix_type full
_refine_ls_number_parameters 415
_refine_ls_number_reflns 10925
_refine_ls_number_restraints 0
_refine_ls_restrained_S_all 1.129
_refine_ls_R_factor_all 0.0411
_refine_ls_R_factor_gt 0.0375
_refine_ls_shift/su_max 0.001
_refine_ls_shift/su_mean 0.000
_refine_ls_structure_factor_coef Fsqd
_refine_ls_weighting_details 'w=1/[\s^2^(Fo^2^)+(0.0300P)^2^+3.5000P] where P=(Fo^2^+2Fc^2^)/3'
_refine_ls_weighting_scheme calc
_refine_ls_wR_factor_gt 0.0929
_refine_ls_wR_factor_ref 0.0948
_reflns_number_gt 10024
_reflns_number_total 10925
_reflns_threshold_expression 'I > 2\s(I)'
_cod_data_source_file ao5017sup1.cif
_cod_data_source_block DIEABipyNO
_cod_original_cell_volume 1595.0(5)
_cod_database_code 2311698
_shelx_space_group_comment
;
The symmetry employed for this shelxl refinement is uniquely defined
by the following loop, which should always be used as a source of
symmetry information in preference to the above space-group names.
They are only intended as comments.
;
_shelx_estimated_absorpt_t_min 0.583
_shelx_estimated_absorpt_t_max 0.766
_shelxl_version_number .2013

loop_
_space_group_symop_operation_xyz
'x, y, z'
'-x, -y, -z'

loop_
_atom_site_type_symbol
_atom_site_label
_atom_site_fract_x
_atom_site_fract_y
_atom_site_fract_z
_atom_site_U_iso_or_equiv
_atom_site_adp_type
_atom_site_calc_flag
_atom_site_occupancy
C C11 0.7590(3) 0.2928(3) 0.15396(15) 0.0222(4) Uani d 1
C C12 0.6999(3) 0.4466(3) 0.14743(15) 0.0237(5) Uani d 1
C C13 0.6640(3) 0.5109(3) 0.07985(16) 0.0289(5) Uani d 1
H H13 0.6240 0.6121 0.0759 0.035 Uiso calc 1
C C14 0.6859(4) 0.4278(3) 0.01612(17) 0.0308(6) Uani d 1
H H14 0.6614 0.4742 -0.0303 0.037 Uiso calc 1
C C15 0.7417(3) 0.2823(3) 0.02010(16) 0.0281(5) Uani d 1
H H15 0.7554 0.2284 -0.0234 0.034 Uiso calc 1
C C16 0.7794(3) 0.2108(3) 0.08902(15) 0.0234(5) Uani d 1
C C17 0.8364(3) 0.0615(3) 0.09482(15) 0.0257(5) Uani d 1
H H17 0.8502 0.0063 0.0518 0.031 Uiso calc 1
C C18 0.8730(3) -0.0074(3) 0.16268(16) 0.0241(5) Uani d 1
C C19 0.9262(3) -0.1600(3) 0.16951(17) 0.0281(5) Uani d 1
H H19 0.9393 -0.2159 0.1269 0.034 Uiso calc 1
C C20 0.9578(4) -0.2249(3) 0.23657(18) 0.0316(6) Uani d 1
H H20 0.9913 -0.3262 0.2405 0.038 Uiso calc 1
C C21 0.9416(3) -0.1447(3) 0.30072(17) 0.0293(5) Uani d 1
H H21 0.9658 -0.1929 0.3468 0.035 Uiso calc 1
C C22 0.8915(3) 0.0023(3) 0.29726(15) 0.0244(5) Uani d 1
C C23 0.8538(3) 0.0750(3) 0.22734(15) 0.0219(4) Uani d 1
C C24 0.7975(3) 0.2221(3) 0.22171(15) 0.0231(5) Uani d 1
H H24 0.7846 0.2769 0.2648 0.028 Uiso calc 1
C C31 0.6809(3) 0.5278(3) 0.21282(16) 0.0256(5) Uani d 1
C C32 0.6709(3) 0.5827(3) 0.27121(16) 0.0276(5) Uani d 1
I I1 0.64725(2) 0.67094(2) 0.37201(2) 0.02641(5) Uani d 1
C C41 0.8771(3) 0.0835(3) 0.36170(16) 0.0258(5) Uani d 1
C C42 0.8657(3) 0.1561(3) 0.41419(16) 0.0282(5) Uani d 1
I I2 0.83599(2) 0.28213(2) 0.50214(2) 0.02591(5) Uani d 1
N N51 0.6204(3) 0.7932(3) 0.50511(15) 0.0323(5) Uani d 1
C C52 0.5334(3) 0.7748(3) 0.56815(18) 0.0314(6) Uani d 1
H H52 0.4751 0.7167 0.5666 0.038 Uiso calc 1
C C53 0.5242(3) 0.8366(3) 0.63581(16) 0.0260(5) Uani d 1
H H53 0.4589 0.8226 0.6792 0.031 Uiso calc 1
C C54 0.6119(3) 0.9195(3) 0.63965(15) 0.0221(4) Uani d 1
C C55 0.7025(4) 0.9375(3) 0.57377(17) 0.0310(6) Uani d 1
H H55 0.7643 0.9929 0.5736 0.037 Uiso calc 1
C C56 0.7021(4) 0.8744(4) 0.50860(17) 0.0346(6) Uani d 1
H H56 0.7632 0.8896 0.4638 0.042 Uiso calc 1
N N61 0.6083(3) 1.1010(3) 0.84562(17) 0.0373(6) Uani d 1
O O61 0.6095(3) 1.1547(4) 0.90834(17) 0.0599(9) Uani d 1
C C62 0.4805(3) 1.0890(3) 0.83063(17) 0.0292(5) Uani d 1
H H62 0.3899 1.1218 0.8660 0.035 Uiso calc 1
C C63 0.4808(3) 1.0297(3) 0.76443(15) 0.0242(5) Uani d 1
H H63 0.3905 1.0202 0.7552 0.029 Uiso calc 1
C C64 0.6103(3) 0.9832(3) 0.71063(15) 0.0237(5) Uani d 1
C C65 0.7393(3) 0.9986(4) 0.7281(2) 0.0370(7) Uani d 1
H H65 0.8304 0.9690 0.6930 0.044 Uiso calc 1
C C66 0.7368(4) 1.0556(5) 0.7950(2) 0.0465(9) Uani d 1
H H66 0.8266 1.0635 0.8061 0.056 Uiso calc 1
N N71 0.7946(3) 0.4552(3) 0.62311(15) 0.0324(5) Uani d 1
C C72 0.6926(4) 0.4527(4) 0.68331(19) 0.0364(7) Uani d 1
H H72 0.6267 0.4029 0.6800 0.044 Uiso calc 1
C C73 0.6780(3) 0.5190(4) 0.75021(17) 0.0314(6) Uani d 1
H H73 0.6023 0.5160 0.7912 0.038 Uiso calc 1
C C74 0.7751(3) 0.5898(3) 0.75690(16) 0.0253(5) Uani d 1
C C75 0.8801(3) 0.5941(3) 0.69374(17) 0.0292(5) Uani d 1
H H75 0.9475 0.6431 0.6951 0.035 Uiso calc 1
C C76 0.8849(3) 0.5259(3) 0.62888(17) 0.0292(5) Uani d 1
H H76 0.9569 0.5300 0.5862 0.035 Uiso calc 1
N N81 0.7767(4) 0.7554(4) 0.96622(16) 0.0399(6) Uani d 1
O O81 0.7813(4) 0.8005(4) 1.03040(16) 0.0539(8) Uani d 1
C C82 0.6420(4) 0.7807(4) 0.94229(18) 0.0348(6) Uani d 1
H H82 0.5500 0.8351 0.9724 0.042 Uiso calc 1
C C83 0.6386(3) 0.7277(3) 0.87486(17) 0.0303(6) Uani d 1
H H83 0.5440 0.7439 0.8594 0.036 Uiso calc 1
C C84 0.7729(3) 0.6504(3) 0.82874(16) 0.0276(5) Uani d 1
C C85 0.9084(4) 0.6282(4) 0.8553(2) 0.0384(7) Uani d 1
H H85 1.0023 0.5770 0.8255 0.046 Uiso calc 1
C C86 0.9075(4) 0.6794(5) 0.9237(2) 0.0443(8) Uani d 1
H H86 1.0005 0.6609 0.9414 0.053 Uiso calc 1

loop_
_atom_site_aniso_label
_atom_site_aniso_U_11
_atom_site_aniso_U_22
_atom_site_aniso_U_33
_atom_site_aniso_U_12
_atom_site_aniso_U_13
_atom_site_aniso_U_23
C11 0.0208(10) 0.0234(11) 0.0230(11) -0.0087(9) -0.0009(8) -0.0061(9)
C12 0.0241(11) 0.0244(12) 0.0233(11) -0.0095(9) -0.0016(9) -0.0055(9)
C13 0.0327(13) 0.0274(13) 0.0258(13) -0.0090(11) -0.0051(10) -0.0037(10)
C14 0.0349(14) 0.0352(15) 0.0242(13) -0.0132(12) -0.0086(11) -0.0002(10)
C15 0.0308(13) 0.0342(14) 0.0231(12) -0.0145(11) -0.0045(10) -0.0070(10)
C16 0.0244(11) 0.0257(12) 0.0230(11) -0.0121(9) -0.0023(9) -0.0058(9)
C17 0.0269(12) 0.0299(13) 0.0226(12) -0.0123(10) -0.0014(9) -0.0087(9)
C18 0.0227(11) 0.0235(12) 0.0274(12) -0.0097(9) -0.0008(9) -0.0073(9)
C19 0.0277(12) 0.0252(13) 0.0319(14) -0.0093(10) -0.0020(10) -0.0091(10)
C20 0.0339(14) 0.0223(12) 0.0358(15) -0.0065(10) -0.0046(11) -0.0052(11)
C21 0.0306(13) 0.0275(13) 0.0292(13) -0.0094(10) -0.0044(10) -0.0022(10)
C22 0.0219(11) 0.0256(12) 0.0248(12) -0.0076(9) -0.0019(9) -0.0037(9)
C23 0.0205(10) 0.0212(11) 0.0244(11) -0.0083(8) -0.0005(8) -0.0055(9)
C24 0.0215(10) 0.0263(12) 0.0230(11) -0.0099(9) 0.0002(9) -0.0110(9)
C31 0.0259(12) 0.0228(12) 0.0269(12) -0.0072(9) -0.0029(9) -0.0038(9)
C32 0.0304(13) 0.0229(12) 0.0284(13) -0.0082(10) -0.0028(10) -0.0045(10)
I1 0.02845(9) 0.02456(9) 0.02333(9) -0.00477(6) -0.00435(6) -0.00637(6)
C41 0.0236(11) 0.0276(13) 0.0256(12) -0.0089(10) -0.0032(9) -0.0007(10)
C42 0.0291(13) 0.0302(13) 0.0249(12) -0.0103(10) -0.0035(10) -0.0019(10)
I2 0.02921(9) 0.02750(9) 0.02271(8) -0.01154(7) -0.00415(6) -0.00317(6)
N51 0.0346(12) 0.0324(13) 0.0258(11) -0.0050(10) -0.0063(9) -0.0093(9)
C52 0.0279(13) 0.0347(15) 0.0323(14) -0.0096(11) -0.0049(11) -0.0117(11)
C53 0.0227(11) 0.0285(13) 0.0271(12) -0.0089(10) -0.0020(9) -0.0072(10)
C54 0.0225(11) 0.0187(11) 0.0230(11) -0.0042(8) -0.0028(9) -0.0060(8)
C55 0.0381(15) 0.0281(13) 0.0282(13) -0.0156(11) 0.0020(11) -0.0050(10)
C56 0.0415(16) 0.0347(15) 0.0241(13) -0.0118(13) 0.0028(11) -0.0061(11)
N61 0.0293(12) 0.0463(16) 0.0376(14) -0.0115(11) -0.0027(10) -0.0238(12)
O61 0.0397(13) 0.093(2) 0.0505(16) -0.0216(15) -0.0006(12) -0.0493(17)
C62 0.0237(12) 0.0331(14) 0.0293(13) -0.0072(10) -0.0025(10) -0.0110(11)
C63 0.0207(11) 0.0242(12) 0.0264(12) -0.0056(9) -0.0034(9) -0.0061(9)
C64 0.0231(11) 0.0212(11) 0.0262(12) -0.0066(9) -0.0028(9) -0.0066(9)
C65 0.0248(13) 0.0462(18) 0.0422(17) -0.0152(12) 0.0050(12) -0.0243(14)
C66 0.0267(14) 0.066(2) 0.051(2) -0.0182(15) 0.0010(13) -0.0329(19)
N71 0.0328(12) 0.0340(13) 0.0302(12) -0.0114(10) -0.0023(10) -0.0091(10)
C72 0.0328(14) 0.0443(18) 0.0360(16) -0.0180(13) -0.0012(12) -0.0124(13)
C73 0.0260(12) 0.0399(16) 0.0300(14) -0.0147(11) 0.0013(10) -0.0080(11)
C74 0.0242(11) 0.0221(12) 0.0284(13) -0.0063(9) -0.0038(9) -0.0043(9)
C75 0.0300(13) 0.0265(13) 0.0319(14) -0.0117(10) -0.0021(11) -0.0036(10)
C76 0.0335(13) 0.0264(13) 0.0259(13) -0.0096(11) -0.0008(10) -0.0034(10)
N81 0.0516(17) 0.0521(18) 0.0291(13) -0.0345(15) -0.0011(12) -0.0092(12)
O81 0.0607(17) 0.075(2) 0.0369(14) -0.0380(16) 0.0047(12) -0.0255(13)
C82 0.0399(16) 0.0335(15) 0.0298(14) -0.0138(12) 0.0018(12) -0.0074(11)
C83 0.0312(13) 0.0293(14) 0.0283(13) -0.0083(11) -0.0036(10) -0.0031(10)
C84 0.0290(12) 0.0276(13) 0.0285(13) -0.0133(10) -0.0021(10) -0.0025(10)
C85 0.0327(15) 0.051(2) 0.0370(16) -0.0212(14) -0.0007(12) -0.0127(14)
C86 0.0386(17) 0.066(2) 0.0390(18) -0.0305(17) -0.0024(14) -0.0117(16)

loop_
_atom_type_symbol
_atom_type_description
_atom_type_scat_dispersion_real
_atom_type_scat_dispersion_imag
_atom_type_scat_source
C C 0.0033 0.0016 'International Tables Vol C Tables 4.2.6.8 and 6.1.1.4'
H H 0.0000 0.0000 'International Tables Vol C Tables 4.2.6.8 and 6.1.1.4'
N N 0.0061 0.0033 'International Tables Vol C Tables 4.2.6.8 and 6.1.1.4'
O O 0.0106 0.0060 'International Tables Vol C Tables 4.2.6.8 and 6.1.1.4'
I I -0.4742 1.8119 'International Tables Vol C Tables 4.2.6.8 and 6.1.1.4'

loop_
_geom_angle_atom_site_label_1
_geom_angle_atom_site_label_2
_geom_angle_atom_site_label_3
_geom_angle
C24 C11 C16 119.4(2)
C24 C11 C12 122.0(2)
C16 C11 C12 118.6(2)
C13 C12 C31 121.9(3)
C13 C12 C11 119.9(2)
C31 C12 C11 118.2(2)
C12 C13 C14 120.6(3)
C12 C13 H13 119.7
C14 C13 H13 119.7
C15 C14 C13 121.2(3)
C15 C14 H14 119.4
C13 C14 H14 119.4
C14 C15 C16 120.3(3)
C14 C15 H15 119.9
C16 C15 H15 119.9
C17 C16 C15 121.5(2)
C17 C16 C11 119.1(2)
C15 C16 C11 119.4(3)
C18 C17 C16 121.0(2)
C18 C17 H17 119.5
C16 C17 H17 119.5
C17 C18 C23 119.8(2)
C17 C18 C19 121.2(2)
C23 C18 C19 119.1(3)
C20 C19 C18 120.3(3)
C20 C19 H19 119.9
C18 C19 H19 119.9
C19 C20 C21 121.2(3)
C19 C20 H20 119.4
C21 C20 H20 119.4
C22 C21 C20 121.0(3)
C22 C21 H21 119.5
C20 C21 H21 119.5
C21 C22 C41 121.1(3)
C21 C22 C23 119.3(2)
C41 C22 C23 119.6(2)
C24 C23 C18 119.3(2)
C24 C23 C22 121.6(2)
C18 C23 C22 119.2(2)
C23 C24 C11 121.5(2)
C23 C24 H24 119.2
C11 C24 H24 119.2
C32 C31 C12 173.3(3)
C31 C32 I1 177.3(3)
C32 I1 N51 178.39(11)
C42 C41 C22 177.5(3)
C41 C42 I2 177.3(3)
C42 I2 N71 179.87(11)
C52 N51 C56 117.5(3)
C52 N51 I1 124.3(2)
C56 N51 I1 118.2(2)
N51 C52 C53 123.0(3)
N51 C52 H52 118.5
C53 C52 H52 118.5
C52 C53 C54 119.4(3)
C52 C53 H53 120.3
C54 C53 H53 120.3
C55 C54 C53 117.2(2)
C55 C54 C64 121.3(2)
C53 C54 C64 121.6(2)
C56 C55 C54 119.4(3)
C56 C55 H55 120.3
C54 C55 H55 120.3
N51 C56 C55 123.5(3)
N51 C56 H56 118.3
C55 C56 H56 118.3
O61 N61 C62 120.6(3)
O61 N61 C66 119.4(3)
C62 N61 C66 119.9(3)
N61 C62 C63 120.2(3)
N61 C62 H62 119.9
C63 C62 H62 119.9
C62 C63 C64 121.5(3)
C62 C63 H63 119.2
C64 C63 H63 119.2
C63 C64 C65 116.3(2)
C63 C64 C54 121.9(2)
C65 C64 C54 121.7(2)
C66 C65 C64 121.1(3)
C66 C65 H65 119.5
C64 C65 H65 119.5
N61 C66 C65 120.9(3)
N61 C66 H66 119.5
C65 C66 H66 119.5
C76 N71 C72 117.3(3)
C76 N71 I2 123.2(2)
C72 N71 I2 118.8(2)
N71 C72 C73 123.3(3)
N71 C72 H72 118.3
C73 C72 H72 118.3
C72 C73 C74 119.4(3)
C72 C73 H73 120.3
C74 C73 H73 120.3
C73 C74 C75 117.2(3)
C73 C74 C84 121.2(3)
C75 C74 C84 121.4(3)
C76 C75 C74 119.1(3)
C76 C75 H75 120.4
C74 C75 H75 120.4
N71 C76 C75 123.6(3)
N71 C76 H76 118.2
C75 C76 H76 118.2
O81 N81 C86 118.7(3)
O81 N81 C82 121.0(3)
C86 N81 C82 120.3(3)
N81 C82 C83 120.4(3)
N81 C82 H82 119.8
C83 C82 H82 119.8
C82 C83 C84 120.7(3)
C82 C83 H83 119.6
C84 C83 H83 119.6
C83 C84 C85 116.9(3)
C83 C84 C74 122.8(3)
C85 C84 C74 120.3(3)
C86 C85 C84 120.9(3)
C86 C85 H85 119.6
C84 C85 H85 119.6
N81 C86 C85 120.9(3)
N81 C86 H86 119.6
C85 C86 H86 119.6

loop_
_geom_bond_atom_site_label_1
_geom_bond_atom_site_label_2
_geom_bond_distance
C11 C24 1.401(4)
C11 C16 1.427(4)
C11 C12 1.443(4)
C12 C13 1.372(4)
C12 C31 1.433(4)
C13 C14 1.412(4)
C13 H13 0.9500
C14 C15 1.363(4)
C14 H14 0.9500
C15 C16 1.421(4)
C15 H15 0.9500
C16 C17 1.400(4)
C17 C18 1.393(4)
C17 H17 0.9500
C18 C23 1.428(4)
C18 C19 1.432(4)
C19 C20 1.356(4)
C19 H19 0.9500
C20 C21 1.415(4)
C20 H20 0.9500
C21 C22 1.377(4)
C21 H21 0.9500
C22 C41 1.429(4)
C22 C23 1.441(4)
C23 C24 1.380(4)
C24 H24 0.9500
C31 C32 1.199(4)
C32 I1 2.023(3)
I1 N51 2.709(3)
C41 C42 1.205(4)
C42 I2 2.021(3)
I2 N71 2.778(3)
N51 C52 1.332(4)
N51 C56 1.333(4)
C52 C53 1.385(4)
C52 H52 0.9500
C53 C54 1.396(4)
C53 H53 0.9500
C54 C55 1.387(4)
C54 C64 1.469(4)
C55 C56 1.378(4)
C55 H55 0.9500
C56 H56 0.9500
N61 O61 1.293(3)
N61 C62 1.349(4)
N61 C66 1.352(4)
C62 C63 1.373(4)
C62 H62 0.9500
C63 C64 1.391(4)
C63 H63 0.9500
C64 C65 1.393(4)
C65 C66 1.366(4)
C65 H65 0.9500
C66 H66 0.9500
N71 C76 1.327(4)
N71 C72 1.335(4)
C72 C73 1.383(4)
C72 H72 0.9500
C73 C74 1.389(4)
C73 H73 0.9500
C74 C75 1.393(4)
C74 C84 1.466(4)
C75 C76 1.385(4)
C75 H75 0.9500
C76 H76 0.9500
N81 O81 1.288(4)
N81 C86 1.343(5)
N81 C82 1.364(5)
C82 C83 1.373(4)
C82 H82 0.9500
C83 C84 1.398(4)
C83 H83 0.9500
C84 C85 1.400(4)
C85 C86 1.369(5)
C85 H85 0.9500
C86 H86 0.9500

loop_
_geom_torsion_atom_site_label_1
_geom_torsion_atom_site_label_2
_geom_torsion_atom_site_label_3
_geom_torsion_atom_site_label_4
_geom_torsion
C24 C11 C12 C13 179.9(3)
C16 C11 C12 C13 0.3(4)
C24 C11 C12 C31 0.1(4)
C16 C11 C12 C31 -179.6(2)
C31 C12 C13 C14 179.1(3)
C11 C12 C13 C14 -0.7(4)
C12 C13 C14 C15 0.7(5)
C13 C14 C15 C16 -0.1(5)
C14 C15 C16 C17 179.7(3)
C14 C15 C16 C11 -0.3(4)
C24 C11 C16 C17 0.5(4)
C12 C11 C16 C17 -179.8(2)
C24 C11 C16 C15 -179.4(2)
C12 C11 C16 C15 0.2(4)
C15 C16 C17 C18 180.0(3)
C11 C16 C17 C18 0.0(4)
C16 C17 C18 C23 -0.6(4)
C16 C17 C18 C19 177.7(3)
C17 C18 C19 C20 -178.4(3)
C23 C18 C19 C20 -0.1(4)
C18 C19 C20 C21 -1.0(5)
C19 C20 C21 C22 0.8(5)
C20 C21 C22 C41 -179.1(3)
C20 C21 C22 C23 0.6(4)
C17 C18 C23 C24 0.6(4)
C19 C18 C23 C24 -177.7(2)
C17 C18 C23 C22 179.7(2)
C19 C18 C23 C22 1.4(4)
C21 C22 C23 C24 177.4(3)
C41 C22 C23 C24 -2.8(4)
C21 C22 C23 C18 -1.6(4)
C41 C22 C23 C18 178.1(2)
C18 C23 C24 C11 -0.1(4)
C22 C23 C24 C11 -179.2(2)
C16 C11 C24 C23 -0.5(4)
C12 C11 C24 C23 179.9(2)
C56 N51 C52 C53 0.4(5)
I1 N51 C52 C53 178.7(2)
N51 C52 C53 C54 -1.5(5)
C52 C53 C54 C55 1.2(4)
C52 C53 C54 C64 -177.8(3)
C53 C54 C55 C56 0.1(4)
C64 C54 C55 C56 179.2(3)
C52 N51 C56 C55 1.1(5)
I1 N51 C56 C55 -177.4(3)
C54 C55 C56 N51 -1.3(5)
O61 N61 C62 C63 -178.9(3)
C66 N61 C62 C63 0.6(5)
N61 C62 C63 C64 -1.3(5)
C62 C63 C64 C65 0.8(4)
C62 C63 C64 C54 180.0(3)
C55 C54 C64 C63 147.6(3)
C53 C54 C64 C63 -33.5(4)
C55 C54 C64 C65 -33.3(4)
C53 C54 C64 C65 145.7(3)
C63 C64 C65 C66 0.4(5)
C54 C64 C65 C66 -178.8(4)
O61 N61 C66 C65 -179.9(4)
C62 N61 C66 C65 0.6(6)
C64 C65 C66 N61 -1.1(7)
C76 N71 C72 C73 -0.3(5)
I2 N71 C72 C73 170.7(3)
N71 C72 C73 C74 -1.3(5)
C72 C73 C74 C75 2.1(5)
C72 C73 C74 C84 -174.5(3)
C73 C74 C75 C76 -1.4(4)
C84 C74 C75 C76 175.2(3)
C72 N71 C76 C75 1.1(5)
I2 N71 C76 C75 -169.5(2)
C74 C75 C76 N71 -0.2(5)
O81 N81 C82 C83 -177.8(3)
C86 N81 C82 C83 0.5(5)
N81 C82 C83 C84 -1.7(5)
C82 C83 C84 C85 1.1(5)
C82 C83 C84 C74 179.0(3)
C73 C74 C84 C83 -44.0(4)
C75 C74 C84 C83 139.6(3)
C73 C74 C84 C85 133.8(3)
C75 C74 C84 C85 -42.6(4)
C83 C84 C85 C86 0.6(5)
C74 C84 C85 C86 -177.3(3)
O81 N81 C86 C85 179.5(4)
C82 N81 C86 C85 1.2(6)
C84 C85 C86 N81 -1.8(6)
